data_7719730
loop_
_publ_author_name
'Song, Yixin'
'Yu, Hongwei'
'Wu, Hongping'
'Hu, Zhanggui'
'Wang, Jiyang'
'Wu, Yicheng'

_publ_section_title
;
 Synthesising a series of promising ultraviolet nonlinear optical
 materials with the aid of the flexibility of isolated
 [B<sub>5</sub>O<sub>10</sub>] groups.
;
_journal_issue 44
_journal_name_full 'Dalton transactions (Cambridge, England : 2003)'
_journal_page_first 16356
_journal_page_last 16362
_journal_paper_doi 10.1039/d5dt01944c
_journal_volume 54
_journal_year 2025
_chemical_formula_sum 'B15 Na3.7 O30 Rb5.3 Y2'
_chemical_formula_weight 1358.23
_space_group_crystal_system trigonal
_space_group_IT_number 155
_space_group_name_Hall 'R 3 2"'
_space_group_name_H-M_alt 'R 3 2 :H'
_audit_block_doi 10.5517/ccdc.csd.cc2p2phz
_audit_creation_method SHELXL-2018/3
_audit_update_record
;
2025-07-23 deposited with the CCDC.	2025-10-07 downloaded from the CCDC.
;
_cell_angle_alpha 90
_cell_angle_beta 90
_cell_angle_gamma 120
_cell_formula_units_Z 6
_cell_length_a 13.1562(7)
_cell_length_b 13.1562(7)
_cell_length_c 31.063(3)
_cell_measurement_reflns_used 1830
_cell_measurement_temperature 273(2)
_cell_measurement_theta_max 25.50
_cell_measurement_theta_min 3.10
_cell_volume 4656.2(6)
_computing_structure_refinement 'SHELXL-2018/3 (Sheldrick, 2018)'
_computing_structure_solution 'SHELXT 2018/2 (Sheldrick, 2018)'
_diffrn_ambient_temperature 273(2)
_diffrn_measured_fraction_theta_full 1.000
_diffrn_measured_fraction_theta_max 1.000
_diffrn_measurement_device_type Bruker
_diffrn_radiation_type MoK\a
_diffrn_radiation_wavelength 0.71073
_diffrn_reflns_av_R_equivalents 0.1084
_diffrn_reflns_av_unetI/netI 0.0909
_diffrn_reflns_Laue_measured_fraction_full 1.000
_diffrn_reflns_Laue_measured_fraction_max 1.000
_diffrn_reflns_limit_h_max 15
_diffrn_reflns_limit_h_min -17
_diffrn_reflns_limit_k_max 16
_diffrn_reflns_limit_k_min -16
_diffrn_reflns_limit_l_max 40
_diffrn_reflns_limit_l_min -40
_diffrn_reflns_number 13702
_diffrn_reflns_point_group_measured_fraction_full 0.999
_diffrn_reflns_point_group_measured_fraction_max 0.999
_diffrn_reflns_theta_full 25.242
_diffrn_reflns_theta_max 27.470
_diffrn_reflns_theta_min 1.904
_exptl_absorpt_coefficient_mu 12.148
_exptl_crystal_colour white
_exptl_crystal_density_diffrn 2.906
_exptl_crystal_description lumpy
_exptl_crystal_F_000 3779
_refine_diff_density_max 2.030
_refine_diff_density_min -1.135
_refine_diff_density_rms 0.198
_refine_ls_abs_structure_details
;
 Refined as an inversion twin.
;
_refine_ls_abs_structure_Flack 0.03(4)
_refine_ls_extinction_method none
_refine_ls_goodness_of_fit_ref 1.018
_refine_ls_hydrogen_treatment undef
_refine_ls_matrix_type full
_refine_ls_number_parameters 174
_refine_ls_number_reflns 2381
_refine_ls_number_restraints 150
_refine_ls_restrained_S_all 1.056
_refine_ls_R_factor_all 0.1168
_refine_ls_R_factor_gt 0.0589
_refine_ls_shift/su_max 0.000
_refine_ls_shift/su_mean 0.000
_refine_ls_structure_factor_coef Fsqd
_refine_ls_weighting_details 'w=1/[\s^2^(Fo^2^)+(0.1000P)^2^] where P=(Fo^2^+2Fc^2^)/3'
_refine_ls_weighting_scheme calc
_refine_ls_wR_factor_gt 0.1512
_refine_ls_wR_factor_ref 0.1840
_reflns_Friedel_coverage 0.768
_reflns_Friedel_fraction_full 0.998
_reflns_Friedel_fraction_max 0.998
_reflns_number_gt 1456
_reflns_number_total 2381
_reflns_threshold_expression 'I > 2\s(I)'
_cod_data_source_file d5dt01944c2.cif
_cod_data_source_block 3_a
_cod_depositor_comments 'Adding full bibliography for 7719727--7719734.cif.'
_cod_original_cell_volume 4656.2(7)
_cod_original_formula_sum 'B15 Na3.70 O30 Rb5.30 Y2'
_cod_database_code 7719730
_shelx_shelxl_version_number 2018/3
_shelx_space_group_comment
;
The symmetry employed for this shelxl refinement is uniquely defined
by the following loop, which should always be used as a source of
symmetry information in preference to the above space-group names.
They are only intended as comments.
;

loop_
_space_group_symop_operation_xyz
'x, y, z'
'-y, x-y, z'
'-x+y, -x, z'
'y, x, -z'
'x-y, -y, -z'
'-x, -x+y, -z'
'x+2/3, y+1/3, z+1/3'
'-y+2/3, x-y+1/3, z+1/3'
'-x+y+2/3, -x+1/3, z+1/3'
'y+2/3, x+1/3, -z+1/3'
'x-y+2/3, -y+1/3, -z+1/3'
'-x+2/3, -x+y+1/3, -z+1/3'
'x+1/3, y+2/3, z+2/3'
'-y+1/3, x-y+2/3, z+2/3'
'-x+y+1/3, -x+2/3, z+2/3'
'y+1/3, x+2/3, -z+2/3'
'x-y+1/3, -y+2/3, -z+2/3'
'-x+1/3, -x+y+2/3, -z+2/3'

loop_
_atom_site_label
_atom_site_type_symbol
_atom_site_fract_x
_atom_site_fract_y
_atom_site_fract_z
_atom_site_U_iso_or_equiv
_atom_site_adp_type
_atom_site_occupancy
_atom_site_site_symmetry_order
_atom_site_calc_flag
_atom_site_refinement_flags_posn
_atom_site_refinement_flags_adp
_atom_site_refinement_flags_occupancy
_atom_site_disorder_assembly
_atom_site_disorder_group
Y1 Y 1.000000 1.000000 0.39277(7) 0.0105(5) Uani 1 3 d S TU P . .
Y2 Y 1.000000 1.000000 0.10733(7) 0.0119(6) Uani 1 3 d S TU P . .
Rb1 Rb 0.666667 0.86993(17) 0.333333 0.0280(6) Uani 1 2 d S TU P . .
Rb2 Rb 0.88003(19) 0.666667 0.166667 0.0320(7) Uani 1 2 d S TU P . .
Rb3 Rb 0.8268(3) 0.65129(19) 0.40939(8) 0.0484(9) Uani 0.768(10) 1 d . U P . .
Na2 Na 0.8268(3) 0.65129(19) 0.40939(8) 0.0484(9) Uani 0.232(10) 1 d . U P . .
Na3 Na 0.4782(14) 0.8116(14) 0.166667 0.087(5) Uani 0.834(12) 2 d S TU P . .
Na1 Na 0.333333 0.666667 0.166667 0.087(5) Uani 0.50(4) 6 d S TU P . .
Na4 Na 1.000000 1.000000 0.2496(3) 0.023(2) Uani 1 3 d S TU P . .
Na5 Na 0.666667 0.333333 0.333333 0.012(3) Uani 1 6 d S TU P . .
O1 O 0.9350(10) 0.8374(9) 0.3552(3) 0.023(3) Uani 1 1 d . U . . .
O2 O 0.7519(11) 0.4836(9) 0.2750(3) 0.028(3) Uani 1 1 d . U . . .
O3 O 0.8323(9) 0.9263(11) 0.1447(3) 0.025(3) Uani 1 1 d . U . . .
O4 O 0.8474(10) 0.8315(10) 0.2873(4) 0.027(3) Uani 1 1 d . U . . .
O5 O 0.4860(10) 0.7333(14) 0.2261(4) 0.048(3) Uani 1 1 d . U . . .
O6 O 0.8458(12) 0.6614(9) 0.3141(3) 0.031(3) Uani 1 1 d . U . . .
O7 O 0.7656(11) 0.6528(10) 0.2448(4) 0.031(3) Uani 1 1 d . U . . .
O8 O 0.6581(10) 0.7530(11) 0.2550(4) 0.036(3) Uani 1 1 d . U . . .
O9 O 0.8342(10) 0.8394(10) 0.2113(4) 0.027(3) Uani 1 1 d . U . . .
O10 O 0.6608(8) 0.8344(13) 0.1867(3) 0.029(3) Uani 1 1 d . U . . .
B1 B 0.786(2) 0.5933(16) 0.2773(6) 0.025(4) Uani 1 1 d . U . . .
B2 B 0.7804(16) 0.8697(17) 0.1811(6) 0.021(4) Uani 1 1 d . U . . .
B3 B 0.8772(18) 0.7818(15) 0.3188(6) 0.020(4) Uani 1 1 d . U . . .
B4 B 0.5982(17) 0.7685(17) 0.2233(6) 0.023(4) Uani 1 1 d . U . . .
B5 B 0.7763(18) 0.7675(18) 0.2496(6) 0.020(4) Uani 1 1 d . U . . .

loop_
_atom_site_aniso_label
_atom_site_aniso_U_11
_atom_site_aniso_U_22
_atom_site_aniso_U_33
_atom_site_aniso_U_23
_atom_site_aniso_U_13
_atom_site_aniso_U_12
Y1 0.0100(7) 0.0100(7) 0.0116(11) 0.000 0.000 0.0050(4)
Y2 0.0114(7) 0.0114(7) 0.0130(12) 0.000 0.000 0.0057(4)
Rb1 0.0224(13) 0.0316(11) 0.0270(13) -0.0001(5) -0.0002(11) 0.0112(6)
Rb2 0.0364(11) 0.0267(14) 0.0298(14) -0.0021(11) -0.0010(6) 0.0133(7)
Rb3 0.0425(16) 0.0495(16) 0.0641(16) 0.0402(12) 0.0260(13) 0.0312(15)
Na2 0.0425(16) 0.0495(16) 0.0641(16) 0.0402(12) 0.0260(13) 0.0312(15)
Na3 0.085(5) 0.085(5) 0.090(7) 0.011(3) -0.011(3) 0.041(4)
Na1 0.085(5) 0.085(5) 0.090(7) 0.011(3) -0.011(3) 0.041(4)
Na4 0.022(3) 0.022(3) 0.026(5) 0.000 0.000 0.0109(14)
Na5 0.015(3) 0.015(3) 0.006(5) 0.000 0.000 0.0076(16)
O1 0.020(5) 0.025(5) 0.024(5) -0.010(4) -0.001(4) 0.012(4)
O2 0.034(5) 0.023(5) 0.025(5) -0.013(4) -0.001(5) 0.012(4)
O3 0.023(5) 0.025(5) 0.028(5) -0.001(5) 0.011(4) 0.014(4)
O4 0.033(5) 0.022(5) 0.026(5) -0.003(4) -0.005(4) 0.013(4)
O5 0.029(5) 0.066(6) 0.041(5) 0.006(6) 0.008(5) 0.018(5)
O6 0.042(6) 0.025(5) 0.029(5) -0.008(4) -0.013(4) 0.017(4)
O7 0.041(6) 0.022(5) 0.023(5) 0.000(4) -0.006(4) 0.011(4)
O8 0.029(6) 0.040(6) 0.029(6) 0.005(5) -0.001(4) 0.011(5)
O9 0.023(5) 0.026(5) 0.031(5) 0.004(4) -0.003(4) 0.011(4)
O10 0.021(5) 0.039(5) 0.029(5) 0.009(5) 0.004(4) 0.017(5)
B1 0.026(7) 0.024(6) 0.027(7) -0.004(5) -0.001(6) 0.015(5)
B2 0.018(6) 0.022(7) 0.018(6) 0.001(5) 0.002(5) 0.008(5)
B3 0.020(7) 0.019(6) 0.023(6) -0.001(5) -0.002(6) 0.011(5)
B4 0.017(7) 0.026(7) 0.020(6) 0.001(5) 0.005(5) 0.006(5)
B5 0.017(6) 0.020(6) 0.023(6) -0.001(5) -0.004(5) 0.009(5)

loop_
_atom_type_symbol
_atom_type_description
_atom_type_scat_dispersion_real
_atom_type_scat_dispersion_imag
_atom_type_scat_source
B B 0.0013 0.0007 'International Tables Vol C Tables 4.2.6.8 and 6.1.1.4'
Na Na 0.0362 0.0249 'International Tables Vol C Tables 4.2.6.8 and 6.1.1.4'
O O 0.0106 0.0060 'International Tables Vol C Tables 4.2.6.8 and 6.1.1.4'
Rb Rb -0.9393 2.9676 'International Tables Vol C Tables 4.2.6.8 and 6.1.1.4'
Y Y -2.7962 3.5667 'International Tables Vol C Tables 4.2.6.8 and 6.1.1.4'

loop_
_geom_angle_atom_site_label_1
_geom_angle_atom_site_label_2
_geom_angle_atom_site_label_3
_geom_angle
_geom_angle_site_symmetry_1
_geom_angle_site_symmetry_3
_geom_angle_publ_flag
O1 Y1 O1 94.4(4) 3_675 . ?
O1 Y1 O1 94.4(4) 3_675 2_765 ?
O1 Y1 O1 94.4(4) . 2_765 ?
O1 Y1 O5 92.6(5) 3_675 16 ?
O1 Y1 O5 171.4(4) . 16 ?
O1 Y1 O5 89.9(5) 2_765 16 ?
O1 Y1 O5 89.9(5) 3_675 18_655 ?
O1 Y1 O5 92.6(5) . 18_655 ?
O1 Y1 O5 171.4(5) 2_765 18_655 ?
O5 Y1 O5 82.5(5) 16 18_655 ?
O1 Y1 O5 171.4(4) 3_675 17_665 ?
O1 Y1 O5 89.9(5) . 17_665 ?
O1 Y1 O5 92.6(5) 2_765 17_665 ?
O5 Y1 O5 82.5(5) 16 17_665 ?
O5 Y1 O5 82.5(5) 18_655 17_665 ?
O1 Y1 Na1 122.1(3) 3_675 7 ?
O1 Y1 Na1 122.1(3) . 7 ?
O1 Y1 Na1 122.1(3) 2_765 7 ?
O5 Y1 Na1 49.6(3) 16 7 ?
O5 Y1 Na1 49.6(3) 18_655 7 ?
O5 Y1 Na1 49.6(3) 17_665 7 ?
O1 Y1 Na3 120.6(3) 3_675 7 ?
O1 Y1 Na3 143.0(3) . 7 ?
O1 Y1 Na3 94.3(4) 2_765 7 ?
O5 Y1 Na3 28.9(4) 16 7 ?
O5 Y1 Na3 77.2(4) 18_655 7 ?
O5 Y1 Na3 53.8(4) 17_665 7 ?
Na1 Y1 Na3 29.8(2) 7 7 ?
O1 Y1 Na3 143.0(3) 3_675 9_565 ?
O1 Y1 Na3 94.3(4) . 9_565 ?
O1 Y1 Na3 120.6(3) 2_765 9_565 ?
O5 Y1 Na3 77.2(4) 16 9_565 ?
O5 Y1 Na3 53.8(4) 18_655 9_565 ?
O5 Y1 Na3 28.9(4) 17_665 9_565 ?
Na1 Y1 Na3 29.8(2) 7 9_565 ?
Na3 Y1 Na3 51.0(4) 7 9_565 ?
O1 Y1 Na3 94.3(4) 3_675 8_665 ?
O1 Y1 Na3 120.6(3) . 8_665 ?
O1 Y1 Na3 143.0(3) 2_765 8_665 ?
O5 Y1 Na3 53.8(4) 16 8_665 ?
O5 Y1 Na3 28.9(4) 18_655 8_665 ?
O5 Y1 Na3 77.2(4) 17_665 8_665 ?
Na1 Y1 Na3 29.8(2) 7 8_665 ?
Na3 Y1 Na3 51.0(4) 7 8_665 ?
Na3 Y1 Na3 51.0(4) 9_565 8_665 ?
O1 Y1 Rb3 39.9(3) 3_675 3_675 ?
O1 Y1 Rb3 124.5(3) . 3_675 ?
O1 Y1 Rb3 113.9(3) 2_765 3_675 ?
O5 Y1 Rb3 59.6(4) 16 3_675 ?
O5 Y1 Rb3 65.5(4) 18_655 3_675 ?
O5 Y1 Rb3 132.1(3) 17_665 3_675 ?
Na1 Y1 Rb3 82.60(5) 7 3_675 ?
Na3 Y1 Rb3 83.69(5) 7 3_675 ?
Na3 Y1 Rb3 108.3(2) 9_565 3_675 ?
Na3 Y1 Rb3 57.4(2) 8_665 3_675 ?
O3 Y2 O3 95.6(4) 2_765 3_675 ?
O3 Y2 O3 95.6(4) 2_765 . ?
O3 Y2 O3 95.6(4) 3_675 . ?
O3 Y2 O2 86.9(4) 2_765 11_565 ?
O3 Y2 O2 167.7(4) 3_675 11_565 ?
O3 Y2 O2 96.2(4) . 11_565 ?
O3 Y2 O2 96.2(4) 2_765 10 ?
O3 Y2 O2 86.9(4) 3_675 10 ?
O3 Y2 O2 167.7(4) . 10 ?
O2 Y2 O2 80.8(4) 11_565 10 ?
O3 Y2 O2 167.7(4) 2_765 12_665 ?
O3 Y2 O2 96.2(4) 3_675 12_665 ?
O3 Y2 O2 86.9(4) . 12_665 ?
O2 Y2 O2 80.8(4) 11_565 12_665 ?
O2 Y2 O2 80.8(4) 10 12_665 ?
O3 Y2 Na5 121.2(3) 2_765 13_554 ?
O3 Y2 Na5 121.2(3) 3_675 13_554 ?
O3 Y2 Na5 121.2(3) . 13_554 ?
O2 Y2 Na5 48.4(3) 11_565 13_554 ?
O2 Y2 Na5 48.4(3) 10 13_554 ?
O2 Y2 Na5 48.4(3) 12_665 13_554 ?
O3 Y2 Rb3 120.0(3) 2_765 14_654 ?
O3 Y2 Rb3 126.4(3) 3_675 14_654 ?
O3 Y2 Rb3 46.4(3) . 14_654 ?
O2 Y2 Rb3 61.2(3) 11_565 14_654 ?
O2 Y2 Rb3 123.3(3) 10 14_654 ?
O2 Y2 Rb3 54.3(3) 12_665 14_654 ?
Na5 Y2 Rb3 74.99(5) 13_554 14_654 ?
O3 Y2 Rb3 126.4(3) 2_765 13_554 ?
O3 Y2 Rb3 46.4(3) 3_675 13_554 ?
O3 Y2 Rb3 120.0(3) . 13_554 ?
O2 Y2 Rb3 123.3(3) 11_565 13_554 ?
O2 Y2 Rb3 54.3(3) 10 13_554 ?
O2 Y2 Rb3 61.2(4) 12_665 13_554 ?
Na5 Y2 Rb3 74.99(5) 13_554 13_554 ?
Rb3 Y2 Rb3 113.54(4) 14_654 13_554 ?
O3 Y2 Rb3 46.4(3) 2_765 15_664 ?
O3 Y2 Rb3 120.0(3) 3_675 15_664 ?
O3 Y2 Rb3 126.4(3) . 15_664 ?
O2 Y2 Rb3 54.4(3) 11_565 15_664 ?
O2 Y2 Rb3 61.2(3) 10 15_664 ?
O2 Y2 Rb3 123.3(3) 12_665 15_664 ?
Na5 Y2 Rb3 74.99(5) 13_554 15_664 ?
Rb3 Y2 Rb3 113.54(4) 14_654 15_664 ?
Rb3 Y2 Rb3 113.54(4) 13_554 15_664 ?
O3 Y2 Rb2 121.8(3) 2_765 3_675 ?
O3 Y2 Rb2 63.4(3) 3_675 3_675 ?
O3 Y2 Rb2 41.3(3) . 3_675 ?
O2 Y2 Rb2 125.0(3) 11_565 3_675 ?
O2 Y2 Rb2 132.2(3) 10 3_675 ?
O2 Y2 Rb2 67.3(3) 12_665 3_675 ?
Na5 Y2 Rb2 115.60(3) 13_554 3_675 ?
Rb3 Y2 Rb2 63.81(5) 14_654 3_675 ?
Rb3 Y2 Rb2 78.81(6) 13_554 3_675 ?
Rb3 Y2 Rb2 166.22(7) 15_664 3_675 ?
O3 Y2 Rb2 63.4(3) 2_765 2_765 ?
O3 Y2 Rb2 41.3(3) 3_675 2_765 ?
O3 Y2 Rb2 121.8(3) . 2_765 ?
O2 Y2 Rb2 132.2(3) 11_565 2_765 ?
O2 Y2 Rb2 67.3(3) 10 2_765 ?
O2 Y2 Rb2 125.0(3) 12_665 2_765 ?
Na5 Y2 Rb2 115.60(3) 13_554 2_765 ?
Rb3 Y2 Rb2 166.22(7) 14_654 2_765 ?
Rb3 Y2 Rb2 63.81(5) 13_554 2_765 ?
Rb3 Y2 Rb2 78.81(6) 15_664 2_765 ?
Rb2 Y2 Rb2 102.71(3) 3_675 2_765 ?
O8 Rb1 O8 117.4(5) 18_655 . ?
O8 Rb1 O1 87.2(3) 18_655 3_675 ?
O8 Rb1 O1 114.0(3) . 3_675 ?
O8 Rb1 O1 114.0(3) 18_655 17_565 ?
O8 Rb1 O1 87.2(3) . 17_565 ?
O1 Rb1 O1 139.7(4) 3_675 17_565 ?
O8 Rb1 O4 95.1(3) 18_655 . ?
O8 Rb1 O4 47.9(3) . . ?
O1 Rb1 O4 71.4(3) 3_675 . ?
O1 Rb1 O4 134.7(3) 17_565 . ?
O8 Rb1 O4 47.9(3) 18_655 18_655 ?
O8 Rb1 O4 95.1(3) . 18_655 ?
O1 Rb1 O4 134.7(3) 3_675 18_655 ?
O1 Rb1 O4 71.4(3) 17_565 18_655 ?
O4 Rb1 O4 111.9(5) . 18_655 ?
O8 Rb1 B3 101.0(4) 18_655 17_565 ?
O8 Rb1 B3 111.7(4) . 17_565 ?
O1 Rb1 B3 122.6(4) 3_675 17_565 ?
O1 Rb1 B3 24.5(3) 17_565 17_565 ?
O4 Rb1 B3 158.9(4) . 17_565 ?
O4 Rb1 B3 70.8(4) 18_655 17_565 ?
O8 Rb1 B3 111.7(4) 18_655 3_675 ?
O8 Rb1 B3 101.0(4) . 3_675 ?
O1 Rb1 B3 24.5(3) 3_675 3_675 ?
O1 Rb1 B3 122.6(4) 17_565 3_675 ?
O4 Rb1 B3 70.8(4) . 3_675 ?
O4 Rb1 B3 158.9(4) 18_655 3_675 ?
B3 Rb1 B3 114.7(6) 17_565 3_675 ?
O8 Rb1 O6 124.9(3) 18_655 3_675 ?
O8 Rb1 O6 107.3(3) . 3_675 ?
O1 Rb1 O6 44.3(3) 3_675 3_675 ?
O1 Rb1 O6 98.0(3) 17_565 3_675 ?
O4 Rb1 O6 91.9(3) . 3_675 ?
O4 Rb1 O6 154.9(3) 18_655 3_675 ?
B3 Rb1 O6 90.0(4) 17_565 3_675 ?
B3 Rb1 O6 25.2(4) 3_675 3_675 ?
O8 Rb1 O6 107.3(3) 18_655 17_565 ?
O8 Rb1 O6 124.9(3) . 17_565 ?
O1 Rb1 O6 98.0(3) 3_675 17_565 ?
O1 Rb1 O6 44.3(3) 17_565 17_565 ?
O4 Rb1 O6 154.9(3) . 17_565 ?
O4 Rb1 O6 91.9(3) 18_655 17_565 ?
B3 Rb1 O6 25.2(4) 17_565 17_565 ?
B3 Rb1 O6 90.0(4) 3_675 17_565 ?
O6 Rb1 O6 66.2(4) 3_675 17_565 ?
O8 Rb1 B3 73.2(4) 18_655 . ?
O8 Rb1 B3 62.5(4) . . ?
O1 Rb1 B3 70.0(4) 3_675 . ?
O1 Rb1 B3 147.0(4) 17_565 . ?
O4 Rb1 B3 21.9(3) . . ?
O4 Rb1 B3 96.9(4) 18_655 . ?
B3 Rb1 B3 166.44(14) 17_565 . ?
B3 Rb1 B3 78.9(6) 3_675 . ?
O6 Rb1 B3 103.3(4) 3_675 . ?
O6 Rb1 B3 168.0(4) 17_565 . ?
O8 Rb1 B3 62.5(4) 18_655 18_655 ?
O8 Rb1 B3 73.2(4) . 18_655 ?
O1 Rb1 B3 147.0(3) 3_675 18_655 ?
O1 Rb1 B3 70.0(4) 17_565 18_655 ?
O4 Rb1 B3 96.9(4) . 18_655 ?
O4 Rb1 B3 21.9(4) 18_655 18_655 ?
B3 Rb1 B3 78.9(6) 17_565 18_655 ?
B3 Rb1 B3 166.44(13) 3_675 18_655 ?
O6 Rb1 B3 168.0(3) 3_675 18_655 ?
O6 Rb1 B3 103.3(4) 17_565 18_655 ?
B3 Rb1 B3 87.6(6) . 18_655 ?
O7 Rb2 O7 119.6(5) . 11_565 ?
O7 Rb2 O9 48.7(3) . . ?
O7 Rb2 O9 94.1(3) 11_565 . ?
O7 Rb2 O9 94.1(3) . 11_565 ?
O7 Rb2 O9 48.7(3) 11_565 11_565 ?
O9 Rb2 O9 108.3(5) . 11_565 ?
O7 Rb2 O3 114.4(3) . 2_765 ?
O7 Rb2 O3 85.2(3) 11_565 2_765 ?
O9 Rb2 O3 72.0(3) . 2_765 ?
O9 Rb2 O3 133.8(3) 11_565 2_765 ?
O7 Rb2 O3 85.2(3) . 12_655 ?
O7 Rb2 O3 114.4(3) 11_565 12_655 ?
O9 Rb2 O3 133.8(3) . 12_655 ?
O9 Rb2 O3 72.0(3) 11_565 12_655 ?
O3 Rb2 O3 141.8(4) 2_765 12_655 ?
O7 Rb2 B2 109.2(4) . 12_655 ?
O7 Rb2 B2 100.9(4) 11_565 12_655 ?
O9 Rb2 B2 157.8(4) . 12_655 ?
O9 Rb2 B2 71.1(4) 11_565 12_655 ?
O3 Rb2 B2 125.2(4) 2_765 12_655 ?
O3 Rb2 B2 24.0(3) 12_655 12_655 ?
O7 Rb2 B2 100.9(4) . 2_765 ?
O7 Rb2 B2 109.2(4) 11_565 2_765 ?
O9 Rb2 B2 71.1(4) . 2_765 ?
O9 Rb2 B2 157.8(4) 11_565 2_765 ?
O3 Rb2 B2 24.0(3) 2_765 2_765 ?
O3 Rb2 B2 125.2(4) 12_655 2_765 ?
B2 Rb2 B2 118.1(6) 12_655 2_765 ?
O7 Rb2 O10 122.8(3) . 12_655 ?
O7 Rb2 O10 106.2(3) 11_565 12_655 ?
O9 Rb2 O10 158.2(3) . 12_655 ?
O9 Rb2 O10 91.5(3) 11_565 12_655 ?
O3 Rb2 O10 101.1(3) 2_765 12_655 ?
O3 Rb2 O10 43.4(3) 12_655 12_655 ?
B2 Rb2 O10 24.7(4) 12_655 12_655 ?
B2 Rb2 O10 94.1(4) 2_765 12_655 ?
O7 Rb2 O10 106.2(3) . 2_765 ?
O7 Rb2 O10 122.8(3) 11_565 2_765 ?
O9 Rb2 O10 91.5(3) . 2_765 ?
O9 Rb2 O10 158.2(3) 11_565 2_765 ?
O3 Rb2 O10 43.4(3) 2_765 2_765 ?
O3 Rb2 O10 101.1(3) 12_655 2_765 ?
B2 Rb2 O10 94.1(4) 12_655 2_765 ?
B2 Rb2 O10 24.7(4) 2_765 2_765 ?
O10 Rb2 O10 70.8(3) 12_655 2_765 ?
O7 Rb2 B5 23.8(4) . . ?
O7 Rb2 B5 109.1(4) 11_565 . ?
O9 Rb2 B5 24.9(4) . . ?
O9 Rb2 B5 102.9(4) 11_565 . ?
O3 Rb2 B5 93.3(4) 2_765 . ?
O3 Rb2 B5 108.9(4) 12_655 . ?
B2 Rb2 B5 132.9(4) 12_655 . ?
B2 Rb2 B5 85.4(5) 2_765 . ?
O10 Rb2 B5 142.8(3) 12_655 . ?
O10 Rb2 B5 98.9(4) 2_765 . ?
O7 Rb2 B5 109.1(4) . 11_565 ?
O7 Rb2 B5 23.8(4) 11_565 11_565 ?
O9 Rb2 B5 102.9(4) . 11_565 ?
O9 Rb2 B5 24.9(4) 11_565 11_565 ?
O3 Rb2 B5 108.9(4) 2_765 11_565 ?
O3 Rb2 B5 93.3(4) 12_655 11_565 ?
B2 Rb2 B5 85.4(5) 12_655 11_565 ?
B2 Rb2 B5 132.9(4) 2_765 11_565 ?
O10 Rb2 B5 98.9(4) 12_655 11_565 ?
O10 Rb2 B5 142.8(3) 2_765 11_565 ?
B5 Rb2 B5 108.6(6) . 11_565 ?
O1 Na2 O3 165.6(3) . 9_565 ?
O1 Na2 O6 49.2(3) . . ?
O3 Na2 O6 143.0(3) 9_565 . ?
O1 Na2 O8 75.7(3) . 18_655 ?
O3 Na2 O8 106.4(4) 9_565 18_655 ?
O6 Na2 O8 93.6(4) . 18_655 ?
O1 Na2 O7 115.8(4) . 18_655 ?
O3 Na2 O7 73.0(4) 9_565 18_655 ?
O6 Na2 O7 101.5(4) . 18_655 ?
O8 Na2 O7 46.9(4) 18_655 18_655 ?
O1 Na2 Y2 156.2(2) . 7_445 ?
O3 Na2 Y2 36.3(2) 9_565 7_445 ?
O6 Na2 Y2 107.2(2) . 7_445 ?
O8 Na2 Y2 113.3(3) 18_655 7_445 ?
O7 Na2 Y2 66.8(2) 18_655 7_445 ?
O1 Na2 Na3 87.9(3) . 9_565 ?
O3 Na2 Na3 78.0(3) 9_565 9_565 ?
O6 Na2 Na3 134.9(3) . 9_565 ?
O8 Na2 Na3 87.1(3) 18_655 9_565 ?
O7 Na2 Na3 111.1(3) 18_655 9_565 ?
Y2 Na2 Na3 113.8(2) 7_445 9_565 ?
O1 Na2 Y1 31.3(2) . . ?
O3 Na2 Y1 136.1(2) 9_565 . ?
O6 Na2 Y1 80.4(2) . . ?
O8 Na2 Y1 65.4(2) 18_655 . ?
O7 Na2 Y1 112.3(2) 18_655 . ?
Y2 Na2 Y1 172.37(8) 7_445 . ?
Na3 Na2 Y1 59.1(2) 9_565 . ?
O1 Na2 Rb1 44.6(2) . 2_765 ?
O3 Na2 Rb1 131.0(3) 9_565 2_765 ?
O6 Na2 Rb1 51.5(3) . 2_765 ?
O8 Na2 Rb1 120.3(2) 18_655 2_765 ?
O7 Na2 Rb1 152.3(2) 18_655 2_765 ?
Y2 Na2 Rb1 122.11(8) 7_445 2_765 ?
Na3 Na2 Rb1 89.85(6) 9_565 2_765 ?
Y1 Na2 Rb1 62.45(4) . 2_765 ?
O1 Na2 Rb2 125.3(3) . 8_655 ?
O3 Na2 Rb2 44.0(3) 9_565 8_655 ?
O6 Na2 Rb2 128.8(3) . 8_655 ?
O8 Na2 Rb2 137.2(3) 18_655 8_655 ?
O7 Na2 Rb2 116.9(2) 18_655 8_655 ?
Y2 Na2 Rb2 63.99(5) 7_445 8_655 ?
Na3 Na2 Rb2 60.4(3) 9_565 8_655 ?
Y1 Na2 Rb2 111.42(8) . 8_655 ?
Rb1 Na2 Rb2 88.80(6) 2_765 8_655 ?
Na1 Na3 O5 77.5(6) . . ?
Na1 Na3 O5 77.5(6) . 10_455 ?
O5 Na3 O5 154.9(12) . 10_455 ?
Na1 Na3 O10 125.1(5) . . ?
O5 Na3 O10 62.7(4) . . ?
O5 Na3 O10 135.0(7) 10_455 . ?
Na1 Na3 O10 125.1(5) . 10_455 ?
O5 Na3 O10 135.0(7) . 10_455 ?
O5 Na3 O10 62.7(4) 10_455 10_455 ?
O10 Na3 O10 109.8(11) . 10_455 ?
Na1 Na3 B4 101.2(6) . 10_455 ?
O5 Na3 B4 161.8(6) . 10_455 ?
O5 Na3 B4 30.0(5) 10_455 10_455 ?
O10 Na3 B4 128.2(8) . 10_455 ?
O10 Na3 B4 32.7(5) 10_455 10_455 ?
Na1 Na3 B4 101.2(6) . . ?
O5 Na3 B4 30.0(5) . . ?
O5 Na3 B4 161.8(6) 10_455 . ?
O10 Na3 B4 32.7(5) . . ?
O10 Na3 B4 128.2(8) 10_455 . ?
B4 Na3 B4 157.7(11) 10_455 . ?
Na1 Na3 Na3 29.999(1) . 2_665 ?
O5 Na3 Na3 92.4(5) . 2_665 ?
O5 Na3 Na3 65.4(6) 10_455 2_665 ?
O10 Na3 Na3 152.2(5) . 2_665 ?
O10 Na3 Na3 96.4(5) 10_455 2_665 ?
B4 Na3 Na3 79.1(5) 10_455 2_665 ?
B4 Na3 Na3 121.6(5) . 2_665 ?
Na1 Na3 Na3 30.0 . 3_565 ?
O5 Na3 Na3 65.4(6) . 3_565 ?
O5 Na3 Na3 92.3(5) 10_455 3_565 ?
O10 Na3 Na3 96.4(5) . 3_565 ?
O10 Na3 Na3 152.2(5) 10_455 3_565 ?
B4 Na3 Na3 121.6(5) 10_455 3_565 ?
B4 Na3 Na3 79.1(5) . 3_565 ?
Na3 Na3 Na3 60.000(2) 2_665 3_565 ?
Na1 Na3 Rb3 114.2(3) . 17_565 ?
O5 Na3 Rb3 71.6(5) . 17_565 ?
O5 Na3 Rb3 119.6(4) 10_455 17_565 ?
O10 Na3 Rb3 88.4(5) . 17_565 ?
O10 Na3 Rb3 63.7(3) 10_455 17_565 ?
B4 Na3 Rb3 93.0(5) 10_455 17_565 ?
B4 Na3 Rb3 77.9(4) . 17_565 ?
Na3 Na3 Rb3 95.3(2) 2_665 17_565 ?
Na3 Na3 Rb3 128.1(2) 3_565 17_565 ?
Na1 Na3 Rb3 114.2(3) . 14_654 ?
O5 Na3 Rb3 119.6(4) . 14_654 ?
O5 Na3 Rb3 71.6(5) 10_455 14_654 ?
O10 Na3 Rb3 63.7(3) . 14_654 ?
O10 Na3 Rb3 88.4(5) 10_455 14_654 ?
B4 Na3 Rb3 77.9(4) 10_455 14_654 ?
B4 Na3 Rb3 93.0(5) . 14_654 ?
Na3 Na3 Rb3 128.0(2) 2_665 14_654 ?
Na3 Na3 Rb3 95.3(2) 3_565 14_654 ?
Rb3 Na3 Rb3 131.7(5) 17_565 14_654 ?
Na1 Na3 Y1 60.2(2) . 16_445 ?
O5 Na3 Y1 31.1(4) . 16_445 ?
O5 Na3 Y1 129.8(7) 10_455 16_445 ?
O10 Na3 Y1 93.2(3) . 16_445 ?
O10 Na3 Y1 121.0(3) 10_455 16_445 ?
B4 Na3 Y1 133.0(5) 10_455 16_445 ?
B4 Na3 Y1 60.7(4) . 16_445 ?
Na3 Na3 Y1 64.5(2) 2_665 16_445 ?
Na3 Na3 Y1 64.5(2) 3_565 16_445 ?
Rb3 Na3 Y1 63.58(4) 17_565 16_445 ?
Rb3 Na3 Y1 148.40(10) 14_654 16_445 ?
Na3 Na1 Na3 120.001(3) 2_665 . ?
Na3 Na1 Na3 120.000(7) 2_665 3_565 ?
Na3 Na1 Na3 119.999(4) . 3_565 ?
Na3 Na1 O5 128.2(3) 2_665 11_565 ?
Na3 Na1 O5 87.1(4) . 11_565 ?
Na3 Na1 O5 55.4(3) 3_565 11_565 ?
Na3 Na1 O5 128.2(3) 2_665 . ?
Na3 Na1 O5 55.4(3) . . ?
Na3 Na1 O5 87.1(4) 3_565 . ?
O5 Na1 O5 103.6(6) 11_565 . ?
Na3 Na1 O5 55.4(3) 2_665 12 ?
Na3 Na1 O5 128.2(3) . 12 ?
Na3 Na1 O5 87.1(4) 3_565 12 ?
O5 Na1 O5 73.0(4) 11_565 12 ?
O5 Na1 O5 174.2(8) . 12 ?
Na3 Na1 O5 87.1(4) 2_665 10_455 ?
Na3 Na1 O5 55.4(3) . 10_455 ?
Na3 Na1 O5 128.2(3) 3_565 10_455 ?
O5 Na1 O5 73.0(4) 11_565 10_455 ?
O5 Na1 O5 110.8(6) . 10_455 ?
O5 Na1 O5 73.0(4) 12 10_455 ?
Na3 Na1 O5 55.4(3) 2_665 2_665 ?
Na3 Na1 O5 87.1(4) . 2_665 ?
Na3 Na1 O5 128.2(3) 3_565 2_665 ?
O5 Na1 O5 174.2(8) 11_565 2_665 ?
O5 Na1 O5 73.0(4) . 2_665 ?
O5 Na1 O5 110.8(6) 12 2_665 ?
O5 Na1 O5 103.6(6) 10_455 2_665 ?
Na3 Na1 O5 87.1(4) 2_665 3_565 ?
Na3 Na1 O5 128.2(3) . 3_565 ?
Na3 Na1 O5 55.4(3) 3_565 3_565 ?
O5 Na1 O5 110.8(6) 11_565 3_565 ?
O5 Na1 O5 73.0(4) . 3_565 ?
O5 Na1 O5 103.6(6) 12 3_565 ?
O5 Na1 O5 174.2(8) 10_455 3_565 ?
O5 Na1 O5 73.0(4) 2_665 3_565 ?
Na3 Na1 Y1 90.0 2_665 16_445 ?
Na3 Na1 Y1 90.000(1) . 16_445 ?
Na3 Na1 Y1 90.0 3_565 16_445 ?
O5 Na1 Y1 136.6(3) 11_565 16_445 ?
O5 Na1 Y1 43.4(3) . 16_445 ?
O5 Na1 Y1 136.6(3) 12 16_445 ?
O5 Na1 Y1 136.6(3) 10_455 16_445 ?
O5 Na1 Y1 43.4(3) 2_665 16_445 ?
O5 Na1 Y1 43.4(3) 3_565 16_445 ?
Na3 Na1 Y1 90.0 2_665 13_444 ?
Na3 Na1 Y1 90.000(1) . 13_444 ?
Na3 Na1 Y1 90.0 3_565 13_444 ?
O5 Na1 Y1 43.4(3) 11_565 13_444 ?
O5 Na1 Y1 136.6(3) . 13_444 ?
O5 Na1 Y1 43.4(3) 12 13_444 ?
O5 Na1 Y1 43.4(3) 10_455 13_444 ?
O5 Na1 Y1 136.6(3) 2_665 13_444 ?
O5 Na1 Y1 136.6(3) 3_565 13_444 ?
Y1 Na1 Y1 180.0 16_445 13_444 ?
O4 Na4 O4 98.5(4) 3_675 . ?
O4 Na4 O4 98.5(4) 3_675 2_765 ?
O4 Na4 O4 98.5(4) . 2_765 ?
O4 Na4 O9 122.7(4) 3_675 . ?
O4 Na4 O9 58.2(4) . . ?
O4 Na4 O9 133.6(4) 2_765 . ?
O4 Na4 O9 58.2(4) 3_675 3_675 ?
O4 Na4 O9 133.6(4) . 3_675 ?
O4 Na4 O9 122.7(4) 2_765 3_675 ?
O9 Na4 O9 98.5(4) . 3_675 ?
O4 Na4 O9 133.6(4) 3_675 2_765 ?
O4 Na4 O9 122.7(4) . 2_765 ?
O4 Na4 O9 58.2(4) 2_765 2_765 ?
O9 Na4 O9 98.5(4) . 2_765 ?
O9 Na4 O9 98.5(4) 3_675 2_765 ?
O4 Na4 B5 113.4(5) 3_675 . ?
O4 Na4 B5 29.1(4) . . ?
O4 Na4 B5 118.4(5) 2_765 . ?
O9 Na4 B5 29.2(4) . . ?
O9 Na4 B5 118.9(5) 3_675 . ?
O9 Na4 B5 113.0(4) 2_765 . ?
O4 Na4 B5 29.1(4) 3_675 3_675 ?
O4 Na4 B5 118.4(5) . 3_675 ?
O4 Na4 B5 113.4(5) 2_765 3_675 ?
O9 Na4 B5 113.0(4) . 3_675 ?
O9 Na4 B5 29.2(4) 3_675 3_675 ?
O9 Na4 B5 118.9(5) 2_765 3_675 ?
B5 Na4 B5 120.000(6) . 3_675 ?
O4 Na4 B5 118.4(5) 3_675 2_765 ?
O4 Na4 B5 113.4(5) . 2_765 ?
O4 Na4 B5 29.1(4) 2_765 2_765 ?
O9 Na4 B5 118.9(4) . 2_765 ?
O9 Na4 B5 113.0(4) 3_675 2_765 ?
O9 Na4 B5 29.2(4) 2_765 2_765 ?
B5 Na4 B5 120.000(2) . 2_765 ?
B5 Na4 B5 120.000(5) 3_675 2_765 ?
O4 Na4 Rb1 64.9(3) 3_675 . ?
O4 Na4 Rb1 36.0(3) . . ?
O4 Na4 Rb1 114.6(4) 2_765 . ?
O9 Na4 Rb1 71.6(3) . . ?
O9 Na4 Rb1 101.6(3) 3_675 . ?
O9 Na4 Rb1 158.6(3) 2_765 . ?
B5 Na4 Rb1 50.1(3) . . ?
B5 Na4 Rb1 82.4(3) 3_675 . ?
B5 Na4 Rb1 140.6(4) 2_765 . ?
O4 Na4 Rb1 36.0(3) 3_675 3_675 ?
O4 Na4 Rb1 114.6(4) . 3_675 ?
O4 Na4 Rb1 64.9(3) 2_765 3_675 ?
O9 Na4 Rb1 158.6(3) . 3_675 ?
O9 Na4 Rb1 71.6(3) 3_675 3_675 ?
O9 Na4 Rb1 101.6(3) 2_765 3_675 ?
B5 Na4 Rb1 140.6(4) . 3_675 ?
B5 Na4 Rb1 50.1(3) 3_675 3_675 ?
B5 Na4 Rb1 82.4(3) 2_765 3_675 ?
Rb1 Na4 Rb1 91.50(12) . 3_675 ?
O4 Na4 Rb1 114.6(4) 3_675 2_765 ?
O4 Na4 Rb1 64.9(3) . 2_765 ?
O4 Na4 Rb1 36.0(3) 2_765 2_765 ?
O9 Na4 Rb1 101.6(3) . 2_765 ?
O9 Na4 Rb1 158.6(3) 3_675 2_765 ?
O9 Na4 Rb1 71.6(3) 2_765 2_765 ?
B5 Na4 Rb1 82.4(3) . 2_765 ?
B5 Na4 Rb1 140.6(4) 3_675 2_765 ?
B5 Na4 Rb1 50.1(3) 2_765 2_765 ?
Rb1 Na4 Rb1 91.50(12) . 2_765 ?
Rb1 Na4 Rb1 91.50(12) 3_675 2_765 ?
O2 Na5 O2 73.2(3) 16_545 17 ?
O2 Na5 O2 73.2(3) 16_545 18_655 ?
O2 Na5 O2 73.2(3) 17 18_655 ?
O2 Na5 O2 173.9(6) 16_545 2_655 ?
O2 Na5 O2 110.8(5) 17 2_655 ?
O2 Na5 O2 103.3(5) 18_655 2_655 ?
O2 Na5 O2 103.3(5) 16_545 . ?
O2 Na5 O2 173.9(6) 17 . ?
O2 Na5 O2 110.8(5) 18_655 . ?
O2 Na5 O2 73.2(3) 2_655 . ?
O2 Na5 O2 110.8(5) 16_545 3_665 ?
O2 Na5 O2 103.3(5) 17 3_665 ?
O2 Na5 O2 173.9(6) 18_655 3_665 ?
O2 Na5 O2 73.2(3) 2_655 3_665 ?
O2 Na5 O2 73.2(3) . 3_665 ?
O2 Na5 Y2 136.5(2) 16_545 10_445 ?
O2 Na5 Y2 136.5(2) 17 10_445 ?
O2 Na5 Y2 136.5(2) 18_655 10_445 ?
O2 Na5 Y2 43.5(2) 2_655 10_445 ?
O2 Na5 Y2 43.5(2) . 10_445 ?
O2 Na5 Y2 43.5(2) 3_665 10_445 ?
O2 Na5 Y2 43.5(2) 16_545 7_445 ?
O2 Na5 Y2 43.5(2) 17 7_445 ?
O2 Na5 Y2 43.5(2) 18_655 7_445 ?
O2 Na5 Y2 136.5(2) 2_655 7_445 ?
O2 Na5 Y2 136.5(2) . 7_445 ?
O2 Na5 Y2 136.5(2) 3_665 7_445 ?
Y2 Na5 Y2 180.0 10_445 7_445 ?
O2 Na5 Rb3 100.3(2) 16_545 2_655 ?
O2 Na5 Rb3 50.0(3) 17 2_655 ?
O2 Na5 Rb3 43.6(3) 18_655 2_655 ?
O2 Na5 Rb3 79.7(2) 2_655 2_655 ?
O2 Na5 Rb3 136.1(3) . 2_655 ?
O2 Na5 Rb3 130.4(3) 3_665 2_655 ?
Y2 Na5 Rb3 123.11(3) 10_445 2_655 ?
Y2 Na5 Rb3 56.89(3) 7_445 2_655 ?
O2 Na5 Rb3 136.1(3) 16_545 17 ?
O2 Na5 Rb3 79.7(2) 17 17 ?
O2 Na5 Rb3 130.4(3) 18_655 17 ?
O2 Na5 Rb3 50.0(3) 2_655 17 ?
O2 Na5 Rb3 100.3(2) . 17 ?
O2 Na5 Rb3 43.6(3) 3_665 17 ?
Y2 Na5 Rb3 56.89(3) 10_445 17 ?
Y2 Na5 Rb3 123.11(3) 7_445 17 ?
Rb3 Na5 Rb3 87.30(7) 2_655 17 ?
O2 Na5 Rb3 79.7(2) 16_545 16_545 ?
O2 Na5 Rb3 130.4(3) 17 16_545 ?
O2 Na5 Rb3 136.1(3) 18_655 16_545 ?
O2 Na5 Rb3 100.3(2) 2_655 16_545 ?
O2 Na5 Rb3 43.6(3) . 16_545 ?
O2 Na5 Rb3 50.0(3) 3_665 16_545 ?
Y2 Na5 Rb3 56.89(3) 10_445 16_545 ?
Y2 Na5 Rb3 123.11(3) 7_445 16_545 ?
Rb3 Na5 Rb3 179.59(9) 2_655 16_545 ?
Rb3 Na5 Rb3 93.00(3) 17 16_545 ?
B3 O1 Y1 144.0(11) . . ?
B3 O1 Na2 97.5(10) . . ?
Y1 O1 Na2 108.7(4) . . ?
B3 O1 Rb1 90.8(11) . 2_765 ?
Y1 O1 Rb1 110.3(4) . 2_765 ?
Na2 O1 Rb1 95.2(3) . 2_765 ?
B1 O2 Y2 138.8(12) . 10_445 ?
B1 O2 Na5 128.1(11) . . ?
Y2 O2 Na5 88.1(3) 10_445 . ?
B1 O2 Rb3 100.5(13) . 16_545 ?
Y2 O2 Rb3 87.9(4) 10_445 16_545 ?
Na5 O2 Rb3 102.0(4) . 16_545 ?
B1 O2 Rb3 77.0(12) . 18_655 ?
Y2 O2 Rb3 81.5(4) 10_445 18_655 ?
Na5 O2 Rb3 94.9(4) . 18_655 ?
Rb3 O2 Rb3 159.7(4) 16_545 18_655 ?
B2 O3 Y2 142.9(11) . . ?
B2 O3 Rb3 111.6(10) . 14_654 ?
Y2 O3 Rb3 97.3(4) . 14_654 ?
B2 O3 Rb2 91.0(10) . 3_675 ?
Y2 O3 Rb2 109.0(5) . 3_675 ?
Rb3 O3 Rb2 96.3(4) 14_654 3_675 ?
B3 O4 B5 123.9(14) . . ?
B3 O4 Na4 119.3(12) . . ?
B5 O4 Na4 97.9(10) . . ?
B3 O4 Rb1 100.6(11) . . ?
B5 O4 Rb1 98.2(9) . . ?
Na4 O4 Rb1 115.9(4) . . ?
B4 O5 Na3 95.1(12) . . ?
B4 O5 Y1 142.7(13) . 16_445 ?
Na3 O5 Y1 120.0(7) . 16_445 ?
B4 O5 Na1 129.1(12) . . ?
Na3 O5 Na1 47.1(6) . . ?
Y1 O5 Na1 87.0(4) 16_445 . ?
B4 O5 Rb3 75.6(11) . 18_655 ?
Na3 O5 Rb3 136.6(6) . 18_655 ?
Y1 O5 Rb3 85.6(4) 16_445 18_655 ?
Na1 O5 Rb3 107.3(5) . 18_655 ?
B1 O6 B3 122.9(14) . . ?
B1 O6 Na2 139.9(11) . . ?
B3 O6 Na2 85.4(9) . . ?
B1 O6 Rb1 127.4(12) . 2_765 ?
B3 O6 Rb1 76.2(10) . 2_765 ?
Na2 O6 Rb1 83.7(3) . 2_765 ?
B1 O7 B5 124.5(13) . . ?
B1 O7 Rb2 114.7(11) . . ?
B5 O7 Rb2 104.6(10) . . ?
B1 O7 Rb3 88.7(11) . 18_655 ?
B5 O7 Rb3 102.0(10) . 18_655 ?
Rb2 O7 Rb3 122.5(4) . 18_655 ?
B4 O8 B5 124.1(14) . . ?
B4 O8 Rb1 114.4(11) . . ?
B5 O8 Rb1 105.7(10) . . ?
B4 O8 Rb3 95.1(10) . 18_655 ?
B5 O8 Rb3 101.7(10) . 18_655 ?
Rb1 O8 Rb3 115.1(4) . 18_655 ?
B2 O9 B5 124.9(13) . . ?
B2 O9 Na4 117.0(11) . . ?
B5 O9 Na4 96.5(10) . . ?
B2 O9 Rb2 103.7(10) . . ?
B5 O9 Rb2 97.1(9) . . ?
Na4 O9 Rb2 116.8(4) . . ?
B2 O10 B4 120.9(14) . . ?
B2 O10 Na3 155.3(11) . . ?
B4 O10 Na3 83.7(10) . . ?
B2 O10 Rb2 76.2(10) . 3_675 ?
B4 O10 Rb2 130.7(11) . 3_675 ?
Na3 O10 Rb2 89.7(6) . 3_675 ?
B2 O10 Rb3 78.8(9) . 14_654 ?
B4 O10 Rb3 146.3(11) . 14_654 ?
Na3 O10 Rb3 78.6(3) . 14_654 ?
Rb2 O10 Rb3 78.0(3) 3_675 14_654 ?
O2 B1 O7 122.5(17) . . ?
O2 B1 O6 121.8(17) . . ?
O7 B1 O6 115.6(14) . . ?
O2 B1 Rb3 80.7(12) . 18_655 ?
O7 B1 Rb3 66.3(10) . 18_655 ?
O6 B1 Rb3 124.3(13) . 18_655 ?
O2 B1 Rb3 58.5(11) . 16_545 ?
O7 B1 Rb3 118.1(12) . 16_545 ?
O6 B1 Rb3 95.6(12) . 16_545 ?
Rb3 B1 Rb3 134.6(6) 18_655 16_545 ?
O2 B1 Rb2 97.4(11) . . ?
O7 B1 Rb2 44.9(9) . . ?
O6 B1 Rb2 126.0(12) . . ?
Rb3 B1 Rb2 95.3(5) 18_655 . ?
Rb3 B1 Rb2 73.3(4) 16_545 . ?
O3 B2 O9 123.7(16) . . ?
O3 B2 O10 117.7(15) . . ?
O9 B2 O10 118.6(15) . . ?
O3 B2 Rb2 65.0(10) . 3_675 ?
O9 B2 Rb2 129.5(12) . 3_675 ?
O10 B2 Rb2 79.2(10) . 3_675 ?
O3 B2 Rb3 47.4(8) . 14_654 ?
O9 B2 Rb3 148.1(12) . 14_654 ?
O10 B2 Rb3 77.7(9) . 14_654 ?
Rb2 B2 Rb3 78.3(4) 3_675 14_654 ?
O3 B2 Rb2 92.0(11) . . ?
O9 B2 Rb2 54.5(8) . . ?
O10 B2 Rb2 122.7(12) . . ?
Rb2 B2 Rb2 154.9(6) 3_675 . ?
Rb3 B2 Rb2 93.6(4) 14_654 . ?
O4 B3 O1 124.5(16) . . ?
O4 B3 O6 118.3(15) . . ?
O1 B3 O6 117.2(15) . . ?
O4 B3 Rb1 127.6(13) . 2_765 ?
O1 B3 Rb1 64.7(10) . 2_765 ?
O6 B3 Rb1 78.6(10) . 2_765 ?
O4 B3 Rb1 57.5(9) . . ?
O1 B3 Rb1 92.1(11) . . ?
O6 B3 Rb1 122.5(12) . . ?
Rb1 B3 Rb1 155.1(6) 2_765 . ?
O5 B4 O8 122.9(17) . . ?
O5 B4 O10 118.5(17) . . ?
O8 B4 O10 118.4(15) . . ?
O5 B4 Na3 54.8(10) . . ?
O8 B4 Na3 174.5(14) . . ?
O10 B4 Na3 63.6(9) . . ?
O5 B4 Rb3 82.4(11) . 18_655 ?
O8 B4 Rb3 61.8(9) . 18_655 ?
O10 B4 Rb3 133.9(12) . 18_655 ?
Na3 B4 Rb3 121.1(8) . 18_655 ?
O5 B4 Rb1 95.6(11) . . ?
O8 B4 Rb1 45.9(9) . . ?
O10 B4 Rb1 124.8(11) . . ?
Na3 B4 Rb1 128.6(6) . . ?
Rb3 B4 Rb1 89.6(5) 18_655 . ?
O7 B5 O4 112.4(13) . . ?
O7 B5 O9 109.5(13) . . ?
O4 B5 O9 107.3(15) . . ?
O7 B5 O8 109.2(16) . . ?
O4 B5 O8 108.2(13) . . ?
O9 B5 O8 110.2(13) . . ?
O7 B5 Na4 126.5(11) . . ?
O4 B5 Na4 53.0(8) . . ?
O9 B5 Na4 54.3(8) . . ?
O8 B5 Na4 124.3(11) . . ?
O7 B5 Rb2 51.5(8) . . ?
O4 B5 Rb2 123.3(10) . . ?
O9 B5 Rb2 58.0(7) . . ?
O8 B5 Rb2 128.5(11) . . ?
Na4 B5 Rb2 90.9(5) . . ?
O7 B5 Rb1 128.7(11) . . ?
O4 B5 Rb1 57.5(8) . . ?
O9 B5 Rb1 121.7(10) . . ?
O8 B5 Rb1 50.7(8) . . ?
Na4 B5 Rb1 89.5(5) . . ?
Rb2 B5 Rb1 179.1(6) . . ?
O7 B5 Rb3 54.8(9) . 18_655 ?
O4 B5 Rb3 123.3(11) . 18_655 ?
O9 B5 Rb3 129.3(11) . 18_655 ?
O8 B5 Rb3 54.6(9) . 18_655 ?
Na4 B5 Rb3 176.2(7) . 18_655 ?
Rb2 B5 Rb3 92.3(5) . 18_655 ?
Rb1 B5 Rb3 87.3(4) . 18_655 ?

loop_
_geom_bond_atom_site_label_1
_geom_bond_atom_site_label_2
_geom_bond_distance
_geom_bond_site_symmetry_2
_geom_bond_publ_flag
Y1 O1 2.200(10) 3_675 ?
Y1 O1 2.200(10) . ?
Y1 O1 2.200(10) 2_765 ?
Y1 O5 2.290(11) 16 ?
Y1 O5 2.290(11) 18_655 ?
Y1 O5 2.290(11) 17_665 ?
Y1 Na1 3.331(2) 7 ?
Y1 Na3 3.838(9) 7 ?
Y1 Na3 3.838(9) 9_565 ?
Y1 Na3 3.838(9) 8_665 ?
Y1 Rb3 4.006(2) 3_675 ?
Y2 O3 2.239(10) 2_765 ?
Y2 O3 2.240(10) 3_675 ?
Y2 O3 2.240(10) . ?
Y2 O2 2.296(10) 11_565 ?
Y2 O2 2.296(10) 10 ?
Y2 O2 2.296(10) 12_665 ?
Y2 Na5 3.334(2) 13_554 ?
Y2 Rb3 3.751(2) 14_654 ?
Y2 Rb3 3.751(2) 13_554 ?
Y2 Rb3 3.751(2) 15_664 ?
Y2 Rb2 4.2658(10) 3_675 ?
Y2 Rb2 4.2659(10) 2_765 ?
Rb1 O8 2.852(13) 18_655 ?
Rb1 O8 2.852(13) . ?
Rb1 O1 2.951(12) 3_675 ?
Rb1 O1 2.951(11) 17_565 ?
Rb1 O4 3.025(12) . ?
Rb1 O4 3.025(12) 18_655 ?
Rb1 B3 3.26(2) 17_565 ?
Rb1 B3 3.26(2) 3_675 ?
Rb1 O6 3.295(14) 3_675 ?
Rb1 O6 3.295(14) 17_565 ?
Rb1 B3 3.53(2) . ?
Rb1 B3 3.53(2) 18_655 ?
Rb2 O7 2.812(12) . ?
Rb2 O7 2.813(12) 11_565 ?
Rb2 O9 2.971(11) . ?
Rb2 O9 2.971(12) 11_565 ?
Rb2 O3 2.976(13) 2_765 ?
Rb2 O3 2.976(13) 12_655 ?
Rb2 B2 3.28(2) 12_655 ?
Rb2 B2 3.28(2) 2_765 ?
Rb2 O10 3.320(15) 12_655 ?
Rb2 O10 3.320(15) 2_765 ?
Rb2 B5 3.475(18) . ?
Rb2 B5 3.475(18) 11_565 ?
Na2 O1 2.715(11) . ?
Na2 O3 2.738(11) 9_565 ?
Na2 O6 2.968(11) . ?
Na2 O8 2.997(13) 18_655 ?
Na2 O7 3.008(12) 18_655 ?
Na2 Na3 3.767(8) 9_565 ?
Na3 Na1 1.907(18) . ?
Na3 O5 2.141(14) . ?
Na3 O5 2.141(14) 10_455 ?
Na3 O10 2.351(14) . ?
Na3 O10 2.351(14) 10_455 ?
Na3 B4 2.61(2) 10_455 ?
Na3 B4 2.61(2) . ?
Na3 Na3 3.30(3) 2_665 ?
Na3 Na3 3.30(3) 3_565 ?
Na1 O5 2.540(12) 11_565 ?
Na1 O5 2.540(12) . ?
Na1 O5 2.540(12) 12 ?
Na1 O5 2.540(12) 10_455 ?
Na1 O5 2.540(12) 2_665 ?
Na1 O5 2.540(12) 3_565 ?
Na4 O4 2.422(12) 3_675 ?
Na4 O4 2.422(13) . ?
Na4 O4 2.422(12) 2_765 ?
Na4 O9 2.455(12) . ?
Na4 O9 2.455(12) 3_675 ?
Na4 O9 2.455(12) 2_765 ?
Na4 B5 3.00(2) . ?
Na4 B5 3.00(2) 3_675 ?
Na4 B5 3.00(2) 2_765 ?
Na5 O2 2.496(11) 16_545 ?
Na5 O2 2.496(10) 17 ?
Na5 O2 2.496(10) 18_655 ?
Na5 O2 2.496(10) 2_655 ?
Na5 O2 2.496(11) . ?
Na5 O2 2.496(10) 3_665 ?
O1 B3 1.35(2) . ?
O2 B1 1.28(2) . ?
O3 B2 1.34(2) . ?
O4 B3 1.34(2) . ?
O4 B5 1.47(2) . ?
O5 B4 1.31(2) . ?
O6 B1 1.42(2) . ?
O6 B3 1.43(2) . ?
O7 B1 1.39(2) . ?
O7 B5 1.45(2) . ?
O8 B4 1.34(2) . ?
O8 B5 1.48(2) . ?
O9 B2 1.35(2) . ?
O9 B5 1.47(2) . ?
O10 B2 1.41(2) . ?
O10 B4 1.42(2) . ?
